data_4135348
loop_
_publ_author_name
'Wu, Yitao'
'Zhou, Jiong'
'Li, Errui'
'Wang, Mengbin'
'Jie, Kecheng'
'Zhu, Huangtianzhi'
'Huang, Feihe'

_publ_section_title
;
 Selective Separation of Methylfuran and Dimethylfuran by Nonporous
 Adaptive Crystals of Pillararenes.
;
_journal_issue 46
_journal_name_full 'Journal of the American Chemical Society'
_journal_page_first 19722
_journal_page_last 19730
_journal_paper_doi 10.1021/jacs.0c09757
_journal_volume 142
_journal_year 2020
_chemical_formula_moiety 'C55 H60 Br10 O10, C5 H6 O'
_chemical_formula_sum 'C60 H66 Br10 O11'
_chemical_formula_weight 1762.22
_space_group_crystal_system orthorhombic
_space_group_IT_number 60
_space_group_name_Hall '-P 2n 2ab'
_space_group_name_H-M_alt 'P b c n'
_atom_sites_solution_hydrogens geom
_atom_sites_solution_primary dual
_audit_creation_date 2019-10-24
_audit_creation_method
;
Olex2 1.2
(compiled 2018.05.29 svn.r3508 for OlexSys, GUI svn.r5506)
;
_cell_angle_alpha 90
_cell_angle_beta 90
_cell_angle_gamma 90
_cell_formula_units_Z 4
_cell_length_a 24.4691(9)
_cell_length_b 20.7774(8)
_cell_length_c 12.8545(5)
_cell_measurement_reflns_used 9354
_cell_measurement_temperature 170(2)
_cell_measurement_theta_max 52.499
_cell_measurement_theta_min 3.703
_cell_volume 6535.3(4)
_computing_cell_refinement 'SAINT v8.37A (Bruker, 2015)'
_computing_data_reduction 'SAINT v8.37A (Bruker, 2015)'
_computing_molecular_graphics 'Olex2 (Dolomanov et al., 2009)'
_computing_publication_material 'Olex2 (Dolomanov et al., 2009)'
_computing_structure_refinement 'ShelXL (Sheldrick, 2015)'
_computing_structure_solution 'ShelXT (Sheldrick, 2015)'
_diffrn_ambient_temperature 169.98
_diffrn_measured_fraction_theta_full 0.999
_diffrn_measured_fraction_theta_max 0.998
_diffrn_measurement_device_type 'Bruker APEX-II CCD'
_diffrn_measurement_method '\f and \w scans'
_diffrn_radiation_type GaK\a
_diffrn_radiation_wavelength 1.34139
_diffrn_reflns_av_R_equivalents 0.1197
_diffrn_reflns_av_unetI/netI 0.0636
_diffrn_reflns_Laue_measured_fraction_full 0.999
_diffrn_reflns_Laue_measured_fraction_max 0.998
_diffrn_reflns_limit_h_max 24
_diffrn_reflns_limit_h_min -29
_diffrn_reflns_limit_k_max 25
_diffrn_reflns_limit_k_min -25
_diffrn_reflns_limit_l_max 15
_diffrn_reflns_limit_l_min -15
_diffrn_reflns_number 62688
_diffrn_reflns_point_group_measured_fraction_full 0.999
_diffrn_reflns_point_group_measured_fraction_max 0.998
_diffrn_reflns_theta_full 53.594
_diffrn_reflns_theta_max 55.057
_diffrn_reflns_theta_min 3.143
_diffrn_standards_number 0
_exptl_absorpt_coefficient_mu 5.359
_exptl_absorpt_correction_T_max 0.7508
_exptl_absorpt_correction_T_min 0.4461
_exptl_absorpt_correction_type multi-scan
_exptl_absorpt_process_details
'SADABS-2016/2 (Bruker,2016/2) was used for absorption correction. wR2(int) was 0.1694 before and 0.1023 after correction. The Ratio of minimum to maximum transmission is 0.5942. The \l/2 correction factor is Not present.'
_exptl_crystal_colour yellow
_exptl_crystal_density_diffrn 1.791
_exptl_crystal_description block
_exptl_crystal_F_000 3456
_exptl_crystal_size_max 0.08
_exptl_crystal_size_mid 0.06
_exptl_crystal_size_min 0.06
_refine_diff_density_max 2.334
_refine_diff_density_min -1.762
_refine_diff_density_rms 0.270
_refine_ls_extinction_method none
_refine_ls_goodness_of_fit_ref 1.173
_refine_ls_hydrogen_treatment constr
_refine_ls_matrix_type full
_refine_ls_number_parameters 394
_refine_ls_number_reflns 6244
_refine_ls_number_restraints 57
_refine_ls_restrained_S_all 1.180
_refine_ls_R_factor_all 0.1304
_refine_ls_R_factor_gt 0.0982
_refine_ls_shift/su_max 0.004
_refine_ls_shift/su_mean 0.000
_refine_ls_structure_factor_coef Fsqd
_refine_ls_weighting_details 'w=1/[\s^2^(Fo^2^)+(0.2000P)^2^] where P=(Fo^2^+2Fc^2^)/3'
_refine_ls_weighting_scheme calc
_refine_ls_wR_factor_gt 0.2904
_refine_ls_wR_factor_ref 0.3197
_reflns_Friedel_coverage 0.000
_reflns_number_gt 4238
_reflns_number_total 6244
_reflns_threshold_expression 'I > 2\s(I)'
_cod_data_source_file ja0c09757_si_006.cif
_cod_data_source_block 191024wyt_p5
_cod_depositor_comments 'Adding full bibliography for 4135342--4135349.cif.'
_cod_database_code 4135348
_shelx_shelxl_version_number 2016/6
_shelx_space_group_comment
;
The symmetry employed for this shelxl refinement is uniquely defined
by the following loop, which should always be used as a source of
symmetry information in preference to the above space-group names.
They are only intended as comments.
;
_shelx_estimated_absorpt_t_max 0.739
_shelx_estimated_absorpt_t_min 0.674
_olex2_refinement_description
;
1. Fixed Uiso
 At 1.2 times of:
  All C(H) groups, All C(H,H) groups
 At 1.5 times of:
  All C(H,H,H) groups
2. Restrained distances
 C33-O6
 1.4 with sigma of 0.02
 C30-C31
 1.48 with sigma of 0.02
 C30-C29
 1.5 with sigma of 0.02
 C30-O6 = C33-O6
 1.48 with sigma of 0.02
 C32-C31
 1.4 with sigma of 0.02
 C30-C31 = C33-C32
 1.4 with sigma of 0.02
 O6-C32
 2.4 with sigma of 0.02
 O6-C29 \\sim C29-C31
 with sigma of 0.02
3. Restrained planarity
 O6, C29, C30, C31, C33
 with sigma of 0.1
 O6, C29, C30, C31, C32, C33
 with sigma of 0.1
4. Uiso/Uaniso restraints and constraints
O6 \\sim C29 \\sim C30 \\sim C31 \\sim C33: within 2A with sigma of 0.01 and
sigma for terminal atoms of 0.02
O6 \\sim C29 \\sim C30 \\sim C31 \\sim C32 \\sim C33: within 2A with sigma of
0.005 and sigma for terminal atoms of 0.01
Uanis(C29) \\sim Ueq: with sigma of 0.005 and sigma for terminal atoms of 0.01
5. Others
 Fixed Sof: H18A(0.5) H18B(0.5) O6(0.5) C29(0.5) H29B(0.5) H29A(0.5) H29C(0.5)
 C30(0.5) C31(0.5) H31(0.5) C32(0.5) H32(0.5) C33(0.5) H33(0.5)
6.a Secondary CH2 refined with riding coordinates:
 C4(H4A,H4B), C11(H11A,H11B), C18(H18A,H18B), C19(H19A,H19B), C20(H20A,H20B),
 C21(H21A,H21B), C22(H22A,H22B), C23(H23A,H23B), C24(H24A,H24B), C25(H25A,H25B),
  C26(H26A,H26B), C27(H27A,H27B), C28(H28A,H28B)
6.b Aromatic/amide H refined with riding coordinates:
 C2(H2), C7(H7), C10(H10), C13(H13), C16(H16), C31(H31), C32(H32), C33(H33)
6.c Idealised Me refined as rotating group:
 C29(H29B,H29A,H29C)
;
_olex2_submission_special_instructions 'No special instructions were received'

loop_
_space_group_symop_operation_xyz
'x, y, z'
'-x+1/2, -y+1/2, z+1/2'
'-x, y, -z+1/2'
'x+1/2, -y+1/2, -z'
'-x, -y, -z'
'x-1/2, y-1/2, -z-1/2'
'x, -y, z-1/2'
'-x-1/2, y-1/2, z'

loop_
_atom_site_label
_atom_site_type_symbol
_atom_site_fract_x
_atom_site_fract_y
_atom_site_fract_z
_atom_site_U_iso_or_equiv
_atom_site_adp_type
_atom_site_occupancy
_atom_site_site_symmetry_order
_atom_site_calc_flag
_atom_site_refinement_flags_posn
_atom_site_refinement_flags_adp
_atom_site_refinement_flags_occupancy
_atom_site_disorder_assembly
_atom_site_disorder_group
Br1 Br 0.28266(5) 0.94821(6) 0.09551(9) 0.0571(4) Uani 1 1 d . . . . .
Br2 Br 0.34287(6) 0.91182(7) 0.79581(12) 0.0785(5) Uani 1 1 d . . . . .
Br3 Br 0.34259(5) 0.69609(6) 0.65422(11) 0.0625(4) Uani 1 1 d . . . . .
Br4 Br 0.75390(5) 0.64643(6) 0.49799(11) 0.0659(5) Uani 1 1 d . . . . .
Br5 Br 0.69060(5) 0.49769(5) 0.12930(8) 0.0534(4) Uani 1 1 d . . . . .
O1 O 0.3920(3) 0.9150(4) 0.1943(6) 0.061(2) Uani 1 1 d . . . . .
O2 O 0.4487(3) 0.8590(3) 0.5666(6) 0.0496(17) Uani 1 1 d . . . . .
O3 O 0.4493(2) 0.6111(3) 0.5839(4) 0.0340(14) Uani 1 1 d . . . . .
O4 O 0.6458(2) 0.7291(3) 0.5479(5) 0.0373(14) Uani 1 1 d . . . . .
O5 O 0.6037(2) 0.5619(3) 0.2802(4) 0.0388(15) Uani 1 1 d . . . . .
C1 C 0.4445(4) 0.9183(4) 0.2266(7) 0.040(2) Uani 1 1 d . . . . .
C2 C 0.4624(4) 0.9202(4) 0.3277(8) 0.041(2) Uani 1 1 d . . . . .
H2 H 0.435854 0.920868 0.381511 0.049 Uiso 1 1 calc R . . . .
C3 C 0.5168(4) 0.9211(4) 0.3555(7) 0.033(2) Uani 1 1 d . . . . .
C4 C 0.5346(4) 0.9226(4) 0.4676(7) 0.040(2) Uani 1 1 d . . . . .
H4A H 0.507066 0.946478 0.508786 0.048 Uiso 1 1 calc R . . . .
H4B H 0.569635 0.946222 0.472803 0.048 Uiso 1 1 calc R . . . .
C5 C 0.5418(4) 0.8564(4) 0.5141(7) 0.034(2) Uani 1 1 d . . . . .
C6 C 0.4979(4) 0.8259(4) 0.5636(6) 0.0320(19) Uani 1 1 d . . . . .
C7 C 0.5026(4) 0.7627(4) 0.5995(6) 0.0311(19) Uani 1 1 d . . . . .
H7 H 0.472008 0.742120 0.630583 0.037 Uiso 1 1 calc R . . . .
C8 C 0.5514(3) 0.7300(4) 0.5899(6) 0.0265(17) Uani 1 1 d . . . . .
C9 C 0.5968(4) 0.7620(4) 0.5486(6) 0.0314(19) Uani 1 1 d . . . . .
C10 C 0.5909(4) 0.8235(4) 0.5081(7) 0.036(2) Uani 1 1 d . . . . .
H10 H 0.621279 0.843596 0.475576 0.043 Uiso 1 1 calc R . . . .
C11 C 0.5557(4) 0.6599(4) 0.6200(6) 0.0289(18) Uani 1 1 d . . . . .
H11A H 0.530616 0.650449 0.678434 0.035 Uiso 1 1 calc R . . . .
H11B H 0.593468 0.649945 0.642531 0.035 Uiso 1 1 calc R . . . .
C12 C 0.5406(3) 0.6191(4) 0.5255(6) 0.0268(18) Uani 1 1 d . . . . .
C13 C 0.5798(4) 0.6069(4) 0.4499(7) 0.0317(19) Uani 1 1 d . . . . .
H13 H 0.616060 0.621803 0.460376 0.038 Uiso 1 1 calc R . . . .
C14 C 0.5673(4) 0.5735(4) 0.3591(6) 0.0314(19) Uani 1 1 d . . . . .
C15 C 0.5144(4) 0.5486(4) 0.3452(6) 0.0294(18) Uani 1 1 d . . . . .
C16 C 0.4754(3) 0.5603(3) 0.4200(6) 0.0263(18) Uani 1 1 d . . . . .
H16 H 0.439480 0.543764 0.410840 0.032 Uiso 1 1 calc R . . . .
C17 C 0.4876(4) 0.5961(4) 0.5092(6) 0.0303(19) Uani 1 1 d . . . . .
C18 C 0.500000 0.5080(5) 0.250000 0.029(3) Uani 1 2 d S T P . .
H18A H 0.531409 0.479923 0.232780 0.035 Uiso 0.5 1 calc R . . . .
H18B H 0.468589 0.479926 0.267219 0.035 Uiso 0.5 1 calc R . . . .
C19 C 0.3497(4) 0.9104(6) 0.2702(9) 0.052(3) Uani 1 1 d . . . . .
H19A H 0.345416 0.951990 0.306814 0.063 Uiso 1 1 calc R . . . .
H19B H 0.358960 0.876968 0.322164 0.063 Uiso 1 1 calc R . . . .
C20 C 0.2963(4) 0.8927(6) 0.2144(8) 0.054(3) Uani 1 1 d . . . . .
H20A H 0.265495 0.896233 0.263929 0.065 Uiso 1 1 calc R . . . .
H20B H 0.298350 0.847396 0.190630 0.065 Uiso 1 1 calc R . . . .
C21 C 0.4199(6) 0.8573(6) 0.6634(10) 0.073(4) Uani 1 1 d . . . . .
H21A H 0.397769 0.817460 0.667082 0.088 Uiso 1 1 calc R . . . .
H21B H 0.446449 0.856547 0.721433 0.088 Uiso 1 1 calc R . . . .
C22 C 0.3856(7) 0.9108(7) 0.6740(12) 0.098(6) Uani 1 1 d . . . . .
H22A H 0.360886 0.912536 0.613133 0.118 Uiso 1 1 calc R . . . .
H22B H 0.408394 0.950181 0.672740 0.118 Uiso 1 1 calc R . . . .
C23 C 0.3956(4) 0.5857(4) 0.5676(7) 0.037(2) Uani 1 1 d . . . . .
H23A H 0.397078 0.538181 0.563782 0.044 Uiso 1 1 calc R . . . .
H23B H 0.380489 0.602155 0.501230 0.044 Uiso 1 1 calc R . . . .
C24 C 0.3601(4) 0.6063(5) 0.6565(8) 0.048(2) Uani 1 1 d . . . . .
H24A H 0.378911 0.596132 0.722675 0.057 Uiso 1 1 calc R . . . .
H24B H 0.325694 0.581114 0.654652 0.057 Uiso 1 1 calc R . . . .
C25 C 0.6945(4) 0.7629(5) 0.5246(10) 0.052(3) Uani 1 1 d . . . . .
H25A H 0.692539 0.806583 0.554983 0.062 Uiso 1 1 calc R . . . .
H25B H 0.697948 0.767461 0.448176 0.062 Uiso 1 1 calc R . . . .
C26 C 0.7430(4) 0.7297(5) 0.5652(9) 0.052(3) Uani 1 1 d . . . . .
H26A H 0.738855 0.723284 0.641083 0.062 Uiso 1 1 calc R . . . .
H26B H 0.775664 0.756956 0.553632 0.062 Uiso 1 1 calc R . . . .
C27 C 0.6591(4) 0.5819(5) 0.2964(7) 0.043(2) Uani 1 1 d . . . . .
H27A H 0.677494 0.552026 0.344996 0.052 Uiso 1 1 calc R . . . .
H27B H 0.659792 0.625597 0.327212 0.052 Uiso 1 1 calc R . . . .
C28 C 0.6879(4) 0.5822(5) 0.1946(8) 0.047(2) Uani 1 1 d . . . . .
H28A H 0.725702 0.597882 0.205099 0.057 Uiso 1 1 calc R . . . .
H28B H 0.669213 0.612536 0.147155 0.057 Uiso 1 1 calc R . . . .
O6 O 0.5246(7) 0.7398(8) 0.2702(16) 0.088(4) Uani 0.5 1 d D U . A -1
C29 C 0.6249(8) 0.7418(9) 0.2756(17) 0.060(4) Uani 0.5 1 d D U . A -1
H29B H 0.654301 0.725133 0.231385 0.090 Uiso 0.5 1 calc GR . . A -1
H29A H 0.621828 0.715203 0.338253 0.090 Uiso 0.5 1 calc GR . . A -1
H29C H 0.633233 0.786296 0.295552 0.090 Uiso 0.5 1 calc GR . . A -1
C30 C 0.5756(8) 0.7402(6) 0.2210(17) 0.083(4) Uani 0.5 1 d D U . A -1
C31 C 0.5714(11) 0.7380(12) 0.1135(17) 0.088(4) Uani 0.5 1 d D U . A -1
H31 H 0.600942 0.735730 0.065647 0.105 Uiso 0.5 1 calc R . . A -1
C32 C 0.5156(10) 0.7399(13) 0.0883(17) 0.095(4) Uani 0.5 1 d D U . A -1
H32 H 0.500531 0.740840 0.020203 0.114 Uiso 0.5 1 calc R . . A -1
C33 C 0.4859(11) 0.7400(13) 0.1836(19) 0.093(4) Uani 0.5 1 d D U . A -1
H33 H 0.447168 0.740205 0.189801 0.112 Uiso 0.5 1 calc R . . A -1

loop_
_atom_site_aniso_label
_atom_site_aniso_U_11
_atom_site_aniso_U_22
_atom_site_aniso_U_33
_atom_site_aniso_U_23
_atom_site_aniso_U_13
_atom_site_aniso_U_12
Br1 0.0338(7) 0.0776(8) 0.0600(8) 0.0114(6) -0.0059(5) 0.0032(5)
Br2 0.0677(10) 0.0868(10) 0.0809(10) 0.0275(7) 0.0290(7) 0.0315(7)
Br3 0.0505(9) 0.0665(8) 0.0707(8) -0.0113(6) 0.0086(6) 0.0127(6)
Br4 0.0489(9) 0.0619(8) 0.0868(10) -0.0082(6) -0.0114(7) 0.0155(6)
Br5 0.0549(9) 0.0640(7) 0.0412(6) 0.0000(5) 0.0095(5) 0.0164(6)
O1 0.030(4) 0.100(6) 0.052(4) 0.007(4) -0.002(3) 0.010(4)
O2 0.040(4) 0.050(4) 0.059(4) 0.008(3) 0.007(3) 0.019(3)
O3 0.026(4) 0.045(3) 0.031(3) 0.003(2) 0.001(3) -0.002(3)
O4 0.016(3) 0.040(3) 0.057(4) 0.008(3) -0.002(3) 0.000(2)
O5 0.024(3) 0.058(4) 0.035(3) -0.014(3) 0.002(3) -0.006(3)
C1 0.038(6) 0.032(4) 0.050(5) 0.003(4) -0.007(5) 0.002(4)
C2 0.042(6) 0.030(4) 0.050(5) -0.002(4) 0.006(5) 0.008(4)
C3 0.025(5) 0.029(4) 0.045(5) 0.000(4) -0.007(4) -0.002(3)
C4 0.042(6) 0.030(4) 0.048(5) 0.000(4) -0.004(4) 0.002(4)
C5 0.028(5) 0.035(4) 0.039(5) -0.002(4) -0.008(4) 0.000(4)
C6 0.030(5) 0.032(4) 0.033(4) -0.005(3) -0.004(4) 0.010(4)
C7 0.024(5) 0.039(4) 0.030(4) 0.002(3) 0.004(4) 0.004(4)
C8 0.021(5) 0.035(4) 0.024(4) -0.005(3) -0.003(3) 0.000(3)
C9 0.028(5) 0.036(4) 0.031(4) 0.001(3) 0.002(4) 0.003(4)
C10 0.031(5) 0.034(4) 0.043(5) -0.002(4) 0.001(4) 0.002(4)
C11 0.022(5) 0.035(4) 0.030(4) -0.001(3) 0.003(3) 0.002(3)
C12 0.024(5) 0.027(4) 0.029(4) 0.007(3) -0.001(3) 0.003(3)
C13 0.023(5) 0.033(4) 0.039(5) -0.002(4) -0.003(4) -0.002(3)
C14 0.025(5) 0.036(4) 0.033(4) -0.001(3) 0.002(4) 0.008(4)
C15 0.029(5) 0.028(4) 0.032(4) 0.004(3) -0.004(4) 0.004(3)
C16 0.025(5) 0.022(4) 0.032(4) 0.005(3) 0.000(3) -0.001(3)
C17 0.030(5) 0.028(4) 0.033(4) 0.001(3) 0.005(4) 0.004(3)
C18 0.030(7) 0.027(6) 0.029(6) 0.000 -0.004(5) 0.000
C19 0.025(6) 0.070(7) 0.062(7) 0.016(5) 0.004(5) 0.006(5)
C20 0.034(6) 0.078(7) 0.050(6) 0.012(5) -0.006(5) -0.003(5)
C21 0.074(10) 0.067(7) 0.079(8) 0.019(6) 0.045(7) 0.038(7)
C22 0.128(14) 0.083(9) 0.085(9) 0.042(7) 0.061(9) 0.077(9)
C23 0.028(5) 0.042(5) 0.040(5) -0.003(4) 0.000(4) -0.005(4)
C24 0.028(6) 0.071(7) 0.045(5) 0.004(5) 0.002(4) -0.010(5)
C25 0.029(6) 0.050(6) 0.077(7) 0.009(5) 0.011(5) -0.002(4)
C26 0.026(6) 0.059(6) 0.070(7) 0.003(5) -0.003(5) 0.003(5)
C27 0.035(6) 0.057(6) 0.039(5) -0.008(4) 0.005(4) -0.002(4)
C28 0.028(6) 0.065(6) 0.048(6) -0.006(5) 0.000(4) 0.001(5)
O6 0.075(8) 0.063(5) 0.126(10) 0.012(7) 0.011(7) 0.017(6)
C29 0.045(8) 0.046(7) 0.087(8) 0.008(7) 0.002(7) 0.013(6)
C30 0.073(7) 0.056(5) 0.120(9) 0.012(7) 0.011(7) 0.013(6)
C31 0.075(8) 0.064(6) 0.124(10) 0.010(7) 0.011(8) 0.013(7)
C32 0.082(8) 0.073(6) 0.129(10) 0.010(8) 0.010(8) 0.014(7)
C33 0.081(8) 0.071(6) 0.128(10) 0.011(8) 0.011(8) 0.015(7)

loop_
_atom_type_symbol
_atom_type_description
_atom_type_scat_dispersion_real
_atom_type_scat_dispersion_imag
_atom_type_scat_source
C C 0.0148 0.0070 'International Tables Vol C Tables 4.2.6.8 and 6.1.1.4'
H H 0.0000 0.0000 'International Tables Vol C Tables 4.2.6.8 and 6.1.1.4'
Br Br -0.9502 1.0410 'International Tables Vol C Tables 4.2.6.8 and 6.1.1.4'
O O 0.0412 0.0250 'International Tables Vol C Tables 4.2.6.8 and 6.1.1.4'

loop_
_geom_angle_atom_site_label_1
_geom_angle_atom_site_label_2
_geom_angle_atom_site_label_3
_geom_angle
_geom_angle_site_symmetry_1
_geom_angle_site_symmetry_3
_geom_angle_publ_flag
C1 O1 C19 118.9(8) . . ?
C6 O2 C21 116.1(8) . . ?
C17 O3 C23 116.0(6) . . ?
C9 O4 C25 119.2(7) . . ?
C14 O5 C27 117.1(7) . . ?
O1 C1 C2 126.5(9) . . ?
O1 C1 C3 114.1(8) . 3_655 ?
C2 C1 C3 119.3(9) . 3_655 ?
C1 C2 H2 118.2 . . ?
C1 C2 C3 123.7(9) . . ?
C3 C2 H2 118.2 . . ?
C1 C3 C4 121.3(8) 3_655 . ?
C2 C3 C1 116.8(8) . 3_655 ?
C2 C3 C4 121.9(9) . . ?
C3 C4 H4A 108.9 . . ?
C3 C4 H4B 108.9 . . ?
C3 C4 C5 113.2(7) . . ?
H4A C4 H4B 107.8 . . ?
C5 C4 H4A 108.9 . . ?
C5 C4 H4B 108.9 . . ?
C6 C5 C4 120.2(8) . . ?
C10 C5 C4 121.9(9) . . ?
C10 C5 C6 117.9(8) . . ?
O2 C6 C5 117.0(7) . . ?
O2 C6 C7 121.9(8) . . ?
C7 C6 C5 120.8(8) . . ?
C6 C7 H7 119.8 . . ?
C8 C7 C6 120.3(8) . . ?
C8 C7 H7 119.8 . . ?
C7 C8 C9 119.1(7) . . ?
C7 C8 C11 120.9(7) . . ?
C9 C8 C11 120.0(7) . . ?
O4 C9 C8 117.2(7) . . ?
O4 C9 C10 122.9(8) . . ?
C10 C9 C8 119.9(8) . . ?
C5 C10 C9 121.6(9) . . ?
C5 C10 H10 119.2 . . ?
C9 C10 H10 119.2 . . ?
C8 C11 H11A 110.0 . . ?
C8 C11 H11B 110.0 . . ?
C8 C11 C12 108.4(6) . . ?
H11A C11 H11B 108.4 . . ?
C12 C11 H11A 110.0 . . ?
C12 C11 H11B 110.0 . . ?
C13 C12 C11 119.4(7) . . ?
C13 C12 C17 118.2(7) . . ?
C17 C12 C11 122.3(7) . . ?
C12 C13 H13 119.1 . . ?
C12 C13 C14 121.8(8) . . ?
C14 C13 H13 119.1 . . ?
O5 C14 C13 124.4(8) . . ?
O5 C14 C15 116.0(7) . . ?
C13 C14 C15 119.5(8) . . ?
C14 C15 C18 121.2(7) . . ?
C16 C15 C14 119.0(7) . . ?
C16 C15 C18 119.8(7) . . ?
C15 C16 H16 119.4 . . ?
C15 C16 C17 121.1(8) . . ?
C17 C16 H16 119.4 . . ?
O3 C17 C12 116.7(7) . . ?
O3 C17 C16 123.0(8) . . ?
C12 C17 C16 120.3(8) . . ?
C15 C18 C15 113.0(9) 3_655 . ?
C15 C18 H18A 109.0 3_655 . ?
C15 C18 H18A 109.0 . . ?
C15 C18 H18B 109.0 3_655 . ?
C15 C18 H18B 109.0 . . ?
H18A C18 H18B 107.8 . . ?
O1 C19 H19A 110.0 . . ?
O1 C19 H19B 110.0 . . ?
O1 C19 C20 108.3(9) . . ?
H19A C19 H19B 108.4 . . ?
C20 C19 H19A 110.0 . . ?
C20 C19 H19B 110.0 . . ?
Br1 C20 H20A 109.3 . . ?
Br1 C20 H20B 109.3 . . ?
C19 C20 Br1 111.8(7) . . ?
C19 C20 H20A 109.3 . . ?
C19 C20 H20B 109.3 . . ?
H20A C20 H20B 107.9 . . ?
O2 C21 H21A 109.4 . . ?
O2 C21 H21B 109.4 . . ?
H21A C21 H21B 108.0 . . ?
C22 C21 O2 111.1(10) . . ?
C22 C21 H21A 109.4 . . ?
C22 C21 H21B 109.4 . . ?
Br2 C22 H22A 108.5 . . ?
Br2 C22 H22B 108.5 . . ?
C21 C22 Br2 115.0(9) . . ?
C21 C22 H22A 108.5 . . ?
C21 C22 H22B 108.5 . . ?
H22A C22 H22B 107.5 . . ?
O3 C23 H23A 110.0 . . ?
O3 C23 H23B 110.0 . . ?
O3 C23 C24 108.4(7) . . ?
H23A C23 H23B 108.4 . . ?
C24 C23 H23A 110.0 . . ?
C24 C23 H23B 110.0 . . ?
Br3 C24 H24A 108.9 . . ?
Br3 C24 H24B 108.9 . . ?
C23 C24 Br3 113.3(7) . . ?
C23 C24 H24A 108.9 . . ?
C23 C24 H24B 108.9 . . ?
H24A C24 H24B 107.7 . . ?
O4 C25 H25A 109.2 . . ?
O4 C25 H25B 109.2 . . ?
O4 C25 C26 111.9(8) . . ?
H25A C25 H25B 107.9 . . ?
C26 C25 H25A 109.2 . . ?
C26 C25 H25B 109.2 . . ?
Br4 C26 H26A 109.3 . . ?
Br4 C26 H26B 109.3 . . ?
C25 C26 Br4 111.6(8) . . ?
C25 C26 H26A 109.3 . . ?
C25 C26 H26B 109.3 . . ?
H26A C26 H26B 108.0 . . ?
O5 C27 H27A 109.9 . . ?
O5 C27 H27B 109.9 . . ?
O5 C27 C28 108.8(8) . . ?
H27A C27 H27B 108.3 . . ?
C28 C27 H27A 109.9 . . ?
C28 C27 H27B 109.9 . . ?
Br5 C28 H28A 109.0 . . ?
Br5 C28 H28B 109.0 . . ?
C27 C28 Br5 113.1(7) . . ?
C27 C28 H28A 109.0 . . ?
C27 C28 H28B 109.0 . . ?
H28A C28 H28B 107.8 . . ?
C30 O6 C33 103.6(17) . . ?
H29B C29 H29A 109.5 . . ?
H29B C29 H29C 109.5 . . ?
H29A C29 H29C 109.5 . . ?
C30 C29 H29B 109.5 . . ?
C30 C29 H29A 109.5 . . ?
C30 C29 H29C 109.5 . . ?
C29 C30 O6 122.9(16) . . ?
C31 C30 O6 113(2) . . ?
C31 C30 C29 124.5(16) . . ?
C30 C31 H31 126.2 . . ?
C30 C31 C32 108(2) . . ?
C32 C31 H31 126.2 . . ?
C31 C32 H32 126.3 . . ?
C31 C32 C33 107.4(19) . . ?
C33 C32 H32 126.3 . . ?
O6 C33 H33 125.6 . . ?
C32 C33 O6 108.8(17) . . ?
C32 C33 H33 125.6 . . ?

loop_
_geom_bond_atom_site_label_1
_geom_bond_atom_site_label_2
_geom_bond_distance
_geom_bond_site_symmetry_2
_geom_bond_publ_flag
Br1 C20 1.944(10) . ?
Br2 C22 1.883(12) . ?
Br3 C24 1.915(11) . ?
Br4 C26 1.952(11) . ?
Br5 C28 1.947(10) . ?
O1 C1 1.353(12) . ?
O1 C19 1.425(12) . ?
O2 C6 1.388(11) . ?
O2 C21 1.430(13) . ?
O3 C17 1.379(10) . ?
O3 C23 1.431(11) . ?
O4 C9 1.380(10) . ?
O4 C25 1.416(11) . ?
O5 C14 1.371(10) . ?
O5 C27 1.433(11) . ?
C1 C2 1.372(14) . ?
C1 C3 1.418(13) 3_655 ?
C2 H2 0.9500 . ?
C2 C3 1.378(14) . ?
C3 C4 1.506(13) . ?
C4 H4A 0.9900 . ?
C4 H4B 0.9900 . ?
C4 C5 1.510(12) . ?
C5 C6 1.399(13) . ?
C5 C10 1.383(13) . ?
C6 C7 1.396(11) . ?
C7 H7 0.9500 . ?
C7 C8 1.379(12) . ?
C8 C9 1.399(12) . ?
C8 C11 1.510(11) . ?
C9 C10 1.388(12) . ?
C10 H10 0.9500 . ?
C11 H11A 0.9900 . ?
C11 H11B 0.9900 . ?
C11 C12 1.527(11) . ?
C12 C13 1.389(12) . ?
C12 C17 1.397(12) . ?
C13 H13 0.9500 . ?
C13 C14 1.392(12) . ?
C14 C15 1.405(12) . ?
C15 C16 1.377(12) . ?
C15 C18 1.527(10) . ?
C16 H16 0.9500 . ?
C16 C17 1.400(11) . ?
C18 H18A 0.9900 . ?
C18 H18B 0.9900 . ?
C19 H19A 0.9900 . ?
C19 H19B 0.9900 . ?
C19 C20 1.534(15) . ?
C20 H20A 0.9900 . ?
C20 H20B 0.9900 . ?
C21 H21A 0.9900 . ?
C21 H21B 0.9900 . ?
C21 C22 1.399(15) . ?
C22 H22A 0.9900 . ?
C22 H22B 0.9900 . ?
C23 H23A 0.9900 . ?
C23 H23B 0.9900 . ?
C23 C24 1.499(14) . ?
C24 H24A 0.9900 . ?
C24 H24B 0.9900 . ?
C25 H25A 0.9900 . ?
C25 H25B 0.9900 . ?
C25 C26 1.468(14) . ?
C26 H26A 0.9900 . ?
C26 H26B 0.9900 . ?
C27 H27A 0.9900 . ?
C27 H27B 0.9900 . ?
C27 C28 1.487(14) . ?
C28 H28A 0.9900 . ?
C28 H28B 0.9900 . ?
O6 C30 1.400(18) . ?
O6 C33 1.462(13) . ?
C29 H29B 0.9800 . ?
C29 H29A 0.9800 . ?
C29 H29C 0.9800 . ?
C29 C30 1.396(18) . ?
C30 C31 1.386(14) . ?
C31 H31 0.9500 . ?
C31 C32 1.404(18) . ?
C32 H32 0.9500 . ?
C32 C33 1.426(19) . ?
C33 H33 0.9500 . ?
